data_7117889
loop_
_publ_author_name
'Wu, Qi-Long'
'Han, Song-De'
'Wang, Qing-Lun'
'Zhao, Jiong-Peng'
'Ma, Feng'
'Jiang, Xue'
'Liu, Fu-Chen'
'Bu, Xian-He'

_publ_section_title
;
 Divalent metal ions modulated strong frustrated M(ii)-Fe(iii)3O (M = Fe,
 Mn, Mg) chains with metamagnetism only in a mixed valence iron complex.
;
_journal_issue 83
_journal_name_full 'Chemical communications (Cambridge, England)'
_journal_page_first 15336
_journal_page_last 15339
_journal_paper_doi 10.1039/c5cc05481h
_journal_volume 51
_journal_year 2015
_chemical_formula_sum 'C18 H30 Fe6 Mn N2 O40'
_chemical_formula_weight 1304.48
_space_group_crystal_system triclinic
_space_group_IT_number 2
_space_group_name_Hall '-P 1'
_space_group_name_H-M_alt 'P -1'
_symmetry_space_group_name_Hall '-P 1'
_symmetry_space_group_name_H-M 'P -1'
_atom_sites_solution_hydrogens mixed
_audit_creation_method SHELXL-97
_audit_update_record
;
2015-05-20 deposited with the CCDC.
2015-08-20 downloaded from the CCDC.
;
_cell_angle_alpha 111.14(3)
_cell_angle_beta 97.28(3)
_cell_angle_gamma 92.22(3)
_cell_formula_units_Z 1
_cell_length_a 6.8216(14)
_cell_length_b 10.968(2)
_cell_length_c 14.889(3)
_cell_measurement_temperature 293(2)
_cell_volume 1026.3(4)
_computing_structure_refinement 'SHELXL-2014/7 (Sheldrick, 2014)'
_diffrn_ambient_temperature 293(2)
_diffrn_measured_fraction_theta_full 0.902
_diffrn_measured_fraction_theta_max 0.902
_diffrn_measurement_device_type 'Rigaku R-AXIS RAPID IP'
_diffrn_measurement_method '\w scans'
_diffrn_radiation_monochromator graphite
_diffrn_radiation_source 'fine-focus sealed tube'
_diffrn_radiation_type MoK\a
_diffrn_radiation_wavelength 0.71073
_diffrn_reflns_av_R_equivalents 0.1054
_diffrn_reflns_av_unetI/netI 0.1385
_diffrn_reflns_laue_measured_fraction_full 0.902
_diffrn_reflns_laue_measured_fraction_max 0.902
_diffrn_reflns_limit_h_max 8
_diffrn_reflns_limit_h_min -8
_diffrn_reflns_limit_k_max 13
_diffrn_reflns_limit_k_min -13
_diffrn_reflns_limit_l_max 17
_diffrn_reflns_limit_l_min -17
_diffrn_reflns_number 7750
_diffrn_reflns_point_group_measured_fraction_full 0.902
_diffrn_reflns_point_group_measured_fraction_max 0.902
_diffrn_reflns_theta_full 25.009
_diffrn_reflns_theta_max 25.009
_diffrn_reflns_theta_min 3.160
_exptl_absorpt_coefficient_mu 2.487
_exptl_crystal_colour red
_exptl_crystal_density_diffrn 2.111
_exptl_crystal_description block
_exptl_crystal_F_000 653
_exptl_crystal_size_max 0.20
_exptl_crystal_size_mid 0.18
_exptl_crystal_size_min 0.15
_refine_diff_density_max 1.396
_refine_diff_density_min -1.201
_refine_diff_density_rms 0.244
_refine_ls_extinction_coef 0.022(4)
_refine_ls_extinction_expression Fc^*^=kFc[1+0.001xFc^2^\l^3^/sin(2\q)]^-1/4^
_refine_ls_extinction_method 'SHELXL-2014/7 (Sheldrick 2014'
_refine_ls_goodness_of_fit_ref 1.150
_refine_ls_hydrogen_treatment constr
_refine_ls_matrix_type full
_refine_ls_number_parameters 305
_refine_ls_number_reflns 3261
_refine_ls_number_restraints 30
_refine_ls_restrained_S_all 1.148
_refine_ls_R_factor_all 0.1652
_refine_ls_R_factor_gt 0.1391
_refine_ls_shift/su_max 0.003
_refine_ls_shift/su_mean 0.001
_refine_ls_structure_factor_coef Fsqd
_refine_ls_weighting_details 'w=1/[\s^2^(Fo^2^)+(0.0001P)^2^+59.0782P] where P=(Fo^2^+2Fc^2^)/3'
_refine_ls_weighting_scheme calc
_refine_ls_wR_factor_gt 0.2700
_refine_ls_wR_factor_ref 0.2829
_reflns_Friedel_coverage 0.000
_reflns_number_gt 2640
_reflns_number_total 3261
_reflns_threshold_expression 'I > 2\s(I)'
_cod_data_source_file c5cc05481h2.cif
_cod_data_source_block 2
_cod_database_code 7117889
_shelx_space_group_comment
;
The symmetry employed for this shelxl refinement is uniquely defined
by the following loop, which should always be used as a source of
symmetry information in preference to the above space-group names.
They are only intended as comments.
;

loop_
_space_group_symop_operation_xyz
'x, y, z'
'-x, -y, -z'

loop_
_atom_site_label
_atom_site_type_symbol
_atom_site_fract_x
_atom_site_fract_y
_atom_site_fract_z
_atom_site_U_iso_or_equiv
_atom_site_adp_type
_atom_site_occupancy
_atom_site_site_symmetry_order
_atom_site_calc_flag
_atom_site_refinement_flags_posn
_atom_site_refinement_flags_adp
_atom_site_refinement_flags_occupancy
O16 O 1.1428(18) 0.3956(13) 0.0877(10) 0.025(3) Uani 1 1 d . U .
C1 C 1.092(3) 0.364(2) 0.1503(16) 0.030(5) Uani 1 1 d . . .
H1A H 1.1868 0.3342 0.1859 0.037 Uiso 1 1 calc R U .
Fe1 Fe 0.6636(4) 0.1978(3) 0.43036(17) 0.0153(7) Uani 1 1 d . . .
Fe2 Fe 0.8013(4) 0.2516(2) 0.23977(19) 0.0159(7) Uani 1 1 d . . .
Fe3 Fe 0.5872(4) -0.0412(2) 0.21135(18) 0.0159(7) Uani 1 1 d . . .
Mn1 Mn 0.0000 -0.5000 0.0000 0.0159(9) Uani 1 2 d S . P
O1 O 0.6777(17) 0.1338(10) 0.2914(8) 0.011(2) Uani 1 1 d . . .
O4 O 0.8402(18) -0.0834(12) 0.1486(9) 0.023(3) Uani 1 1 d . . .
O10 O 0.9457(19) 0.2903(15) 0.4720(10) 0.033(4) Uani 1 1 d . . .
O12 O 0.666(2) 0.4133(13) 0.3118(10) 0.030(3) Uani 1 1 d . . .
O20 O 0.649(2) 0.2679(13) 0.5744(8) 0.025(3) Uani 1 1 d . U .
O2 O 0.5614(19) 0.2181(14) 0.1339(9) 0.028(3) Uani 1 1 d . . .
O6 O 0.695(2) -0.1245(13) 0.3072(10) 0.031(3) Uani 1 1 d . . .
O8 O 0.380(2) 0.1208(17) 0.4085(11) 0.040(4) Uani 1 1 d . . .
O9 O 0.3250(18) -0.0353(13) 0.2608(9) 0.023(3) Uani 1 1 d . . .
O3 O 0.4442(19) 0.0127(13) 0.1042(9) 0.025(3) Uani 1 1 d . . .
O5 O 0.950(2) 0.1114(14) 0.1490(11) 0.035(4) Uani 1 1 d . . .
O14 O 0.4996(18) -0.2297(12) 0.1194(9) 0.022(3) Uani 1 1 d . . .
O15 O 0.2994(18) -0.3987(12) 0.0254(9) 0.021(3) Uani 1 1 d . . .
C3 C 0.949(3) -0.0093(17) 0.1267(12) 0.018(4) Uani 1 1 d . . .
H3A H 1.0423 -0.0493 0.0881 0.022 Uiso 1 1 calc R U .
O18 O 0.762(2) 0.3392(16) 0.7310(9) 0.037(4) Uani 1 1 d . . .
O1W O -0.0613(19) -0.3449(12) 0.1357(9) 0.024(3) Uani 1 1 d . . .
H1WA H -0.0355 -0.2549 0.1423 0.029 Uiso 1 1 d R U .
H1WB H 0.0810 -0.3417 0.1591 0.029 Uiso 1 1 d R U .
O7 O 0.765(2) 0.0369(15) 0.4512(11) 0.036(4) Uani 1 1 d . . .
O17 O 0.9124(18) 0.3682(13) 0.1734(10) 0.026(3) Uani 1 1 d . . .
C4 C 0.763(3) 0.283(2) 0.6442(17) 0.036(5) Uani 1 1 d . . .
H4A H 0.8790 0.2430 0.6301 0.043 Uiso 1 1 calc R U .
C5 C 0.557(3) 0.430(2) 0.3779(13) 0.025(4) Uani 1 1 d . . .
H5A H 0.4811 0.5014 0.3901 0.031 Uiso 1 1 calc R U .
C6 C 0.342(2) -0.2815(17) 0.0659(13) 0.017(4) Uani 1 1 d . U .
H6A H 0.2485 -0.2263 0.0559 0.021 Uiso 1 1 calc R U .
O11 O 1.0490(19) 0.3080(15) 0.3404(10) 0.030(3) Uani 1 1 d . . .
C7 C 0.755(3) -0.076(2) 0.3964(14) 0.024(4) Uani 1 1 d . U .
H7A H 0.7984 -0.1352 0.4247 0.029 Uiso 1 1 calc R U .
C8 C 0.275(3) 0.034(2) 0.3392(14) 0.029(5) Uani 1 1 d . . .
H8A H 0.1443 0.0181 0.3471 0.035 Uiso 1 1 calc R U .
O13 O 0.542(2) 0.3616(13) 0.4279(10) 0.031(3) Uani 1 1 d . . .
C9 C 1.068(3) 0.3215(19) 0.4253(15) 0.028(5) Uani 1 1 d . U .
H9A H 1.1905 0.3607 0.4615 0.034 Uiso 1 1 calc R U .
C10 C 0.442(3) 0.119(2) 0.0932(14) 0.028(5) Uani 1 1 d . . .
H10A H 0.3373 0.1257 0.0490 0.033 Uiso 1 1 calc R U .
N1 N 0.561(2) 0.5336(17) 0.1707(12) 0.028(4) Uani 1 1 d . . .
H21A H 0.5580 0.6253 0.1819 0.041 Uiso 1 1 d R U .
H21B H 0.6525 0.4964 0.1265 0.041 Uiso 1 1 d R U .
H21C H 0.4305 0.4896 0.1431 0.041 Uiso 1 1 d R U .
H21D H 0.6060 0.5220 0.2376 0.041 Uiso 1 1 d R U .

loop_
_atom_site_aniso_label
_atom_site_aniso_U_11
_atom_site_aniso_U_22
_atom_site_aniso_U_33
_atom_site_aniso_U_23
_atom_site_aniso_U_13
_atom_site_aniso_U_12
O16 0.016(6) 0.035(7) 0.037(6) 0.029(5) 0.005(5) 0.008(5)
C1 0.032(11) 0.030(12) 0.043(12) 0.022(10) 0.025(10) 0.018(9)
Fe1 0.0171(13) 0.0191(14) 0.0094(12) 0.0045(10) 0.0034(10) 0.0016(10)
Fe2 0.0153(13) 0.0149(14) 0.0223(14) 0.0112(11) 0.0060(10) 0.0035(10)
Fe3 0.0147(13) 0.0104(13) 0.0173(13) -0.0006(10) 0.0008(10) 0.0001(10)
Mn1 0.0129(19) 0.014(2) 0.020(2) 0.0065(16) -0.0007(15) 0.0012(15)
O1 0.021(6) 0.006(6) 0.009(5) 0.004(4) 0.008(5) -0.002(5)
O4 0.021(7) 0.019(7) 0.031(7) 0.011(6) 0.009(6) 0.004(5)
O10 0.016(7) 0.042(9) 0.030(8) -0.004(7) 0.014(6) -0.004(6)
O12 0.043(9) 0.017(7) 0.038(8) 0.014(6) 0.018(7) 0.011(6)
O20 0.035(6) 0.031(6) 0.005(5) 0.003(5) -0.001(5) -0.006(5)
O2 0.028(7) 0.032(8) 0.022(7) 0.011(6) -0.007(6) -0.005(6)
O6 0.040(8) 0.019(7) 0.032(8) 0.014(6) -0.013(7) 0.003(6)
O8 0.024(8) 0.059(11) 0.037(9) 0.017(8) 0.011(7) -0.007(7)
O9 0.017(6) 0.026(8) 0.027(7) 0.010(6) 0.006(6) -0.006(5)
O3 0.032(8) 0.022(8) 0.029(7) 0.014(6) 0.012(6) 0.005(6)
O5 0.038(8) 0.024(8) 0.043(9) 0.006(7) 0.023(7) 0.014(6)
O14 0.022(7) 0.016(7) 0.018(6) -0.003(5) -0.007(5) -0.010(5)
O15 0.022(7) 0.023(7) 0.013(6) 0.002(5) 0.002(5) 0.003(5)
C3 0.016(9) 0.020(10) 0.014(9) -0.001(8) 0.006(7) 0.008(7)
O18 0.034(8) 0.063(11) 0.008(7) 0.006(7) 0.006(6) 0.006(7)
O1W 0.030(7) 0.017(7) 0.018(7) 0.001(5) -0.006(6) 0.003(6)
O7 0.044(9) 0.034(9) 0.042(9) 0.027(8) 0.002(7) 0.016(7)
O17 0.020(7) 0.030(8) 0.044(8) 0.029(7) 0.014(6) 0.005(6)
C4 0.023(11) 0.043(14) 0.050(15) 0.025(12) 0.013(11) 0.013(10)
C5 0.035(11) 0.031(11) 0.011(9) 0.009(8) 0.003(8) 0.009(9)
C6 0.010(7) 0.013(7) 0.029(8) 0.009(6) -0.002(6) 0.005(6)
O11 0.024(7) 0.048(9) 0.026(8) 0.024(7) -0.003(6) -0.001(6)
C7 0.025(8) 0.026(8) 0.029(8) 0.020(7) -0.001(6) 0.010(6)
C8 0.015(9) 0.058(15) 0.019(10) 0.019(10) 0.007(8) 0.011(10)
O13 0.043(9) 0.026(8) 0.029(8) 0.009(6) 0.020(7) 0.020(7)
C9 0.020(8) 0.024(8) 0.034(8) 0.007(7) -0.005(7) -0.004(6)
C10 0.015(9) 0.048(14) 0.023(10) 0.016(10) 0.007(8) 0.009(9)
N1 0.019(8) 0.035(10) 0.036(10) 0.026(8) -0.006(7) 0.008(7)

loop_
_atom_type_symbol
_atom_type_description
_atom_type_scat_dispersion_real
_atom_type_scat_dispersion_imag
_atom_type_scat_source
C C 0.0033 0.0016 'International Tables Vol C Tables 4.2.6.8 and 6.1.1.4'
H H 0.0000 0.0000 'International Tables Vol C Tables 4.2.6.8 and 6.1.1.4'
N N 0.0061 0.0033 'International Tables Vol C Tables 4.2.6.8 and 6.1.1.4'
O O 0.0106 0.0060 'International Tables Vol C Tables 4.2.6.8 and 6.1.1.4'
Mn Mn 0.3368 0.7283 'International Tables Vol C Tables 4.2.6.8 and 6.1.1.4'
Fe Fe 0.3463 0.8444 'International Tables Vol C Tables 4.2.6.8 and 6.1.1.4'

loop_
_geom_angle_atom_site_label_1
_geom_angle_atom_site_label_2
_geom_angle_atom_site_label_3
_geom_angle
_geom_angle_site_symmetry_1
_geom_angle_site_symmetry_3
C1 O16 Mn1 132.4(13) . 1_665
O16 C1 O17 125.5(19) . .
O16 C1 H1A 117.2 . .
O17 C1 H1A 117.2 . .
O1 Fe1 O13 92.6(5) . .
O1 Fe1 O20 178.8(5) . .
O13 Fe1 O20 86.3(6) . .
O1 Fe1 O8 92.7(5) . .
O13 Fe1 O8 85.0(6) . .
O20 Fe1 O8 87.6(6) . .
O1 Fe1 O7 95.4(6) . .
O13 Fe1 O7 171.2(6) . .
O20 Fe1 O7 85.8(6) . .
O8 Fe1 O7 91.0(7) . .
O1 Fe1 O10 95.0(5) . .
O13 Fe1 O10 92.9(6) . .
O20 Fe1 O10 84.6(5) . .
O8 Fe1 O10 172.1(6) . .
O7 Fe1 O10 90.1(6) . .
O1 Fe2 O11 96.5(5) . .
O1 Fe2 O12 96.8(5) . .
O11 Fe2 O12 92.8(6) . .
O1 Fe2 O2 91.3(5) . .
O11 Fe2 O2 171.7(6) . .
O12 Fe2 O2 83.7(6) . .
O1 Fe2 O5 95.1(5) . .
O11 Fe2 O5 89.4(6) . .
O12 Fe2 O5 167.6(6) . .
O2 Fe2 O5 92.4(6) . .
O1 Fe2 O17 174.5(5) . .
O11 Fe2 O17 88.8(5) . .
O12 Fe2 O17 84.2(5) . .
O2 Fe2 O17 83.4(5) . .
O5 Fe2 O17 83.6(6) . .
O1 Fe3 O9 94.5(5) . .
O1 Fe3 O6 96.7(5) . .
O9 Fe3 O6 88.9(6) . .
O1 Fe3 O14 176.8(5) . .
O9 Fe3 O14 88.4(5) . .
O6 Fe3 O14 84.7(5) . .
O1 Fe3 O3 92.8(5) . .
O9 Fe3 O3 86.3(5) . .
O6 Fe3 O3 169.7(5) . .
O14 Fe3 O3 86.0(5) . .
O1 Fe3 O4 95.9(5) . .
O9 Fe3 O4 169.5(5) . .
O6 Fe3 O4 88.1(6) . .
O14 Fe3 O4 81.3(5) . .
O3 Fe3 O4 94.9(5) . .
O16 Mn1 O16 180.0 2_655 1_445
O16 Mn1 O15 96.0(5) 2_655 .
O16 Mn1 O15 84.0(5) 1_445 .
O16 Mn1 O15 84.0(5) 2_655 2_545
O16 Mn1 O15 96.0(5) 1_445 2_545
O15 Mn1 O15 180.0 . 2_545
O16 Mn1 O1W 90.6(5) 2_655 .
O16 Mn1 O1W 89.4(5) 1_445 .
O15 Mn1 O1W 88.4(5) . .
O15 Mn1 O1W 91.6(5) 2_545 .
O16 Mn1 O1W 89.4(5) 2_655 2_545
O16 Mn1 O1W 90.6(5) 1_445 2_545
O15 Mn1 O1W 91.6(5) . 2_545
O15 Mn1 O1W 88.4(5) 2_545 2_545
O1W Mn1 O1W 180.0 . 2_545
Fe3 O1 Fe2 121.3(6) . .
Fe3 O1 Fe1 120.5(5) . .
Fe2 O1 Fe1 118.1(5) . .
C3 O4 Fe3 127.5(12) . .
C9 O10 Fe1 132.3(13) . .
C5 O12 Fe2 129.3(13) . .
C4 O20 Fe1 133.8(15) . .
C10 O2 Fe2 129.6(13) . .
C7 O6 Fe3 131.5(13) . .
C8 O8 Fe1 133.6(13) . .
C8 O9 Fe3 131.1(13) . .
C10 O3 Fe3 132.2(13) . .
C3 O5 Fe2 133.1(13) . .
C6 O14 Fe3 132.1(12) . .
C6 O15 Mn1 125.4(11) . .
O4 C3 O5 129.0(17) . .
O4 C3 H3A 115.5 . .
O5 C3 H3A 115.5 . .
Mn1 O1W H1WA 117.6 . .
Mn1 O1W H1WB 85.4 . .
H1WA O1W H1WB 86.5 . .
C7 O7 Fe1 131.0(13) . .
C1 O17 Fe2 123.4(12) . .
O20 C4 O18 134(2) . .
O20 C4 H4A 113.1 . .
O18 C4 H4A 113.1 . .
O13 C5 O12 126.7(19) . .
O13 C5 H5A 116.6 . .
O12 C5 H5A 116.6 . .
O15 C6 O14 125.0(16) . .
O15 C6 H6A 117.5 . .
O14 C6 H6A 117.5 . .
C9 O11 Fe2 128.9(13) . .
O7 C7 O6 129.0(18) . .
O7 C7 H7A 115.5 . .
O6 C7 H7A 115.5 . .
O9 C8 O8 127.1(18) . .
O9 C8 H8A 116.5 . .
O8 C8 H8A 116.5 . .
C5 O13 Fe1 133.5(13) . .
O11 C9 O10 129.5(18) . .
O11 C9 H9A 115.3 . .
O10 C9 H9A 115.3 . .
O3 C10 O2 128.0(18) . .
O3 C10 H10A 116.0 . .
O2 C10 H10A 116.0 . .
H21A N1 H21B 109.5 . .
H21A N1 H21C 109.5 . .
H21B N1 H21C 109.5 . .
H21A N1 H21D 109.5 . .
H21B N1 H21D 109.5 . .
H21C N1 H21D 109.5 . .

loop_
_geom_bond_atom_site_label_1
_geom_bond_atom_site_label_2
_geom_bond_distance
_geom_bond_site_symmetry_2
O16 C1 1.19(2) .
O16 Mn1 2.193(12) 1_665
C1 O17 1.31(2) .
C1 H1A 0.9300 .
Fe1 O1 1.947(11) .
Fe1 O13 2.017(14) .
Fe1 O20 2.019(12) .
Fe1 O8 2.019(14) .
Fe1 O7 2.032(14) .
Fe1 O10 2.052(13) .
Fe2 O1 1.941(10) .
Fe2 O11 2.022(13) .
Fe2 O12 2.037(13) .
Fe2 O2 2.045(13) .
Fe2 O5 2.047(13) .
Fe2 O17 2.052(12) .
Fe3 O1 1.886(11) .
Fe3 O9 2.013(12) .
Fe3 O6 2.034(13) .
Fe3 O14 2.040(12) .
Fe3 O3 2.043(13) .
Fe3 O4 2.056(12) .
Mn1 O16 2.193(12) 2_655
Mn1 O16 2.193(12) 1_445
Mn1 O15 2.208(12) .
Mn1 O15 2.208(12) 2_545
Mn1 O1W 2.222(12) .
Mn1 O1W 2.222(12) 2_545
O4 C3 1.23(2) .
O10 C9 1.26(2) .
O12 C5 1.27(2) .
O20 C4 1.17(2) .
O2 C10 1.24(2) .
O6 C7 1.25(2) .
O8 C8 1.24(3) .
O9 C8 1.24(2) .
O3 C10 1.23(2) .
O5 C3 1.24(2) .
O14 C6 1.23(2) .
O15 C6 1.21(2) .
C3 H3A 0.9300 .
O18 C4 1.22(3) .
O1W H1WA 0.9631 .
O1W H1WB 0.9835 .
O7 C7 1.21(2) .
C4 H4A 0.9300 .
C5 O13 1.24(2) .
C5 H5A 0.9300 .
C6 H6A 0.9300 .
O11 C9 1.21(2) .
C7 H7A 0.9300 .
C8 H8A 0.9300 .
C9 H9A 0.9300 .
C10 H10A 0.9300 .
N1 H21A 0.9600 .
N1 H21B 0.9600 .
N1 H21C 0.9600 .
N1 H21D 1.0582 .

loop_
_geom_torsion_atom_site_label_1
_geom_torsion_atom_site_label_2
_geom_torsion_atom_site_label_3
_geom_torsion_atom_site_label_4
_geom_torsion
_geom_torsion_site_symmetry_1
Mn1 O16 C1 O17 11(3) 1_665
O9 Fe3 O1 Fe2 -134.2(7) .
O6 Fe3 O1 Fe2 136.3(7) .
O3 Fe3 O1 Fe2 -47.7(7) .
O4 Fe3 O1 Fe2 47.5(7) .
O9 Fe3 O1 Fe1 49.5(7) .
O6 Fe3 O1 Fe1 -40.0(8) .
O3 Fe3 O1 Fe1 136.0(7) .
O4 Fe3 O1 Fe1 -128.8(7) .
Fe3 O4 C3 O5 11(3) .
Fe2 O5 C3 O4 6(3) .
O16 C1 O17 Fe2 155.1(17) .
Fe1 O20 C4 O18 169.3(19) .
Fe2 O12 C5 O13 16(3) .
Mn1 O15 C6 O14 144.4(15) .
Fe3 O14 C6 O15 -168.6(13) .
Fe1 O7 C7 O6 8(3) .
Fe3 O6 C7 O7 0(3) .
Fe3 O9 C8 O8 1(3) .
Fe1 O8 C8 O9 2(4) .
O12 C5 O13 Fe1 -2(3) .
Fe2 O11 C9 O10 9(3) .
Fe1 O10 C9 O11 2(4) .
Fe3 O3 C10 O2 18(3) .
Fe2 O2 C10 O3 -4(3) .
